data_7237860
loop_
_publ_author_name
'Huang, Rongjuan'
'Kukhta, Nadzeya A.'
'Ward, Jonathan S.'
'Danos, Andrew'
'Batsanov, Andrei S.'
'Bryce, Martin R.'
'Dias, Fernando B.'

_publ_section_title
;
 Balancing charge-transfer strength and triplet states for deep-blue
 thermally activated delayed fluorescence with an unconventional electron
 rich dibenzothiophene acceptor
;
_journal_issue 42
_journal_name_full 'Journal of Materials Chemistry C'
_journal_page_first 13224
_journal_paper_doi 10.1039/C9TC02175B
_journal_volume 7
_journal_year 2019
_chemical_formula_moiety 'C58 H66 N2 S'
_chemical_formula_sum 'C58 H66 N2 S'
_chemical_formula_weight 823.18
_space_group_crystal_system triclinic
_space_group_IT_number 2
_space_group_name_Hall '-P 1'
_space_group_name_H-M_alt 'P -1'
_atom_sites_solution_hydrogens geom
_atom_sites_solution_primary direct
_atom_sites_solution_secondary difmap
_audit_creation_date 2018-10-11
_audit_creation_method
;
Olex2 1.2-beta
(compiled 2018.05.29 svn.r3508 for OlexSys, GUI svn.r5506)
;
_audit_update_record
;
2019-03-06 deposited with the CCDC.	2019-10-14 downloaded from the CCDC.
;
_cell_angle_alpha 83.6588(19)
_cell_angle_beta 88.476(2)
_cell_angle_gamma 74.8909(19)
_cell_formula_units_Z 2
_cell_length_a 9.8347(4)
_cell_length_b 12.1070(5)
_cell_length_c 21.2839(9)
_cell_measurement_reflns_used 7666
_cell_measurement_temperature 200
_cell_measurement_theta_max 23.35
_cell_measurement_theta_min 2.35
_cell_volume 2431.67(18)
_computing_cell_refinement 'SAINT v8.38A (Bruker, 2017)'
_computing_data_collection 'APEX3 v.2016.1-0 (Bruker, 2016)'
_computing_data_reduction 'SAINT v8.38A (Bruker, 2017)'
_computing_molecular_graphics 'Olex2 (Dolomanov et al., 2009)'
_computing_publication_material 'Olex2 (Dolomanov et al., 2009)'
_computing_structure_refinement 'ShelXL 2018/3 multi-CPU (Sheldrick, 2015)'
_computing_structure_solution 'ShelXS 2013/1 (Sheldrick, 2008)'
_diffrn_ambient_temperature 200
_diffrn_detector_area_resol_mean 10.4
_diffrn_detector_type 'Bruker PHOTON 100 CMOS'
_diffrn_measured_fraction_theta_full 0.998
_diffrn_measured_fraction_theta_max 0.998
_diffrn_measurement_device '3-circle area detector diffractometer'
_diffrn_measurement_device_type 'Bruker D8 Venture'
_diffrn_measurement_method '\f and \w scans'
_diffrn_radiation_monochromator 'focusing mirrors'
_diffrn_radiation_probe x-ray
_diffrn_radiation_type MoK\a
_diffrn_radiation_wavelength 0.71073
_diffrn_reflns_av_R_equivalents 0.0377
_diffrn_reflns_av_unetI/netI 0.0471
_diffrn_reflns_Laue_measured_fraction_full 0.998
_diffrn_reflns_Laue_measured_fraction_max 0.998
_diffrn_reflns_limit_h_max 11
_diffrn_reflns_limit_h_min -11
_diffrn_reflns_limit_k_max 14
_diffrn_reflns_limit_k_min -14
_diffrn_reflns_limit_l_max 25
_diffrn_reflns_limit_l_min -25
_diffrn_reflns_number 27673
_diffrn_reflns_point_group_measured_fraction_full 0.998
_diffrn_reflns_point_group_measured_fraction_max 0.998
_diffrn_reflns_theta_full 25.000
_diffrn_reflns_theta_max 25.000
_diffrn_reflns_theta_min 2.349
_diffrn_source 'microfocus sealed X-ray tube'
_diffrn_source_type 'Incoatec I\mS microsource'
_diffrn_standards_number 0
_exptl_absorpt_coefficient_mu 0.105
_exptl_absorpt_correction_T_max 1.0000
_exptl_absorpt_correction_T_min 0.9453
_exptl_absorpt_correction_type multi-scan
_exptl_absorpt_process_details
; SADABS-2016/2 (Krause et al., 2015) was used for absorption correction. 
  wR2(int) was 0.0967 before and 0.0452 after correction. The Ratio of 
  minimum to maximum transmission is 0.9453. The \l/2 correction factor 
  is Not present.
;
_exptl_crystal_colour colourless
_exptl_crystal_colour_primary colourless
_exptl_crystal_density_diffrn 1.124
_exptl_crystal_description parallelepiped
_exptl_crystal_F_000 888
_exptl_crystal_preparation Luminescent
_exptl_crystal_size_max 0.465
_exptl_crystal_size_mid 0.272
_exptl_crystal_size_min 0.21
_refine_diff_density_max 0.277
_refine_diff_density_min -0.209
_refine_diff_density_rms 0.038
_refine_ls_extinction_coef 0.0073(10)
_refine_ls_extinction_expression Fc^*^=kFc[1+0.001xFc^2^\l^3^/sin(2\q)]^-1/4^
_refine_ls_extinction_method 'SHELXL-2018/3 (Sheldrick, 2015)'
_refine_ls_goodness_of_fit_ref 1.030
_refine_ls_hydrogen_treatment mixed
_refine_ls_matrix_type full
_refine_ls_number_parameters 628
_refine_ls_number_reflns 8540
_refine_ls_number_restraints 38
_refine_ls_restrained_S_all 1.254
_refine_ls_R_factor_all 0.0842
_refine_ls_R_factor_gt 0.0513
_refine_ls_shift/su_max 0.000
_refine_ls_shift/su_mean 0.000
_refine_ls_structure_factor_coef Fsqd
_refine_ls_weighting_details 'w=1/[\s^2^(Fo^2^)+(0.0591P)^2^+0.9287P] where P=(Fo^2^+2Fc^2^)/3'
_refine_ls_weighting_scheme calc
_refine_ls_wR_factor_gt 0.1233
_refine_ls_wR_factor_ref 0.1372
_reflns_Friedel_coverage 0.000
_reflns_number_gt 5863
_reflns_number_total 8540
_reflns_threshold_expression 'I > 2\s(I)'
_cod_data_source_file c9tc02175b2.cif
_cod_data_source_block DtBAcDBT_18s436
_cod_depositor_comments
;
The following automatic conversions were performed:

data item '_diffrn_radiation_probe' value 'X-ray' was changed to
'x-ray' in accordance with the
/home/saulius/struct/COD-crude-data/automatic-downloads/DataCite-retrospective/RSC/depositions/lib/dictionaries/cif_core.dic
dictionary named 'cif_core.dic' version 2.4.2 last updated on
2011-04-26.

Automatic conversion script
Id: cif_fix_values 6909 2019-04-08 15:41:33Z antanas 
;
_cod_database_code 7237860
_shelx_shelxl_version_number 2018/3
_shelx_space_group_comment
;
The symmetry employed for this shelxl refinement is uniquely defined
by the following loop, which should always be used as a source of
symmetry information in preference to the above space-group names.
They are only intended as comments.
;
_shelx_estimated_absorpt_t_max 0.978
_shelx_estimated_absorpt_t_min 0.947
_olex2_refinement_description
;
1. Fixed Uiso
 At 1.2 times of:
  All C(H) groups
 At 1.5 times of:
  All C(H,H,H) groups
2. Restrained distances
 C49B-C47B \\sim C48B-C47B \\sim C50B-C47B \\sim C48A-C47A \\sim C49A-C47A
\\sim C50A-C47A
 with sigma of 0.02
 C54A-C51A \\sim C53B-C51B \\sim C52A-C51A \\sim C54B-C51B \\sim C44A-H44C
\\sim C52B-C51B \\sim C53A-
 C51A
 with sigma of 0.02
 C51A-C31 \\sim C51B-C31
 with sigma of 0.02
 C47B-C22 \\sim C47A-C22
 with sigma of 0.02
3. Uiso/Uaniso restraints and constraints
Uanis(C51A) = Uanis(C51B)
Uanis(C52B) = Uanis(C52A)
Uanis(C53A) = Uanis(C53B)
Uanis(C54A) = Uanis(C54B)
Uanis(C47A) = Uanis(C47B)
Uanis(C45B) = Uanis(C45A)
Uanis(C44A) = Uanis(C44B)
Uanis(C46B) = Uanis(C46A)
4. Others
 Sof(C47B)=Sof(C48B)=Sof(H48D)=Sof(H48E)=Sof(H48F)=Sof(C49B)=Sof(H49D)=
 Sof(H49E)=Sof(H49F)=Sof(C50B)=Sof(H50D)=Sof(H50E)=Sof(H50F)=1-FVAR(1)
 Sof(C47A)=Sof(C48A)=Sof(H48A)=Sof(H48B)=Sof(H48C)=Sof(C49A)=Sof(H49A)=
 Sof(H49B)=Sof(H49C)=Sof(C50A)=Sof(H50A)=Sof(H50B)=Sof(H50C)=FVAR(1)
 Sof(C51B)=Sof(C52B)=Sof(H52D)=Sof(H52E)=Sof(H52F)=Sof(C53B)=Sof(H53D)=
 Sof(H53E)=Sof(H53F)=Sof(C54B)=Sof(H54D)=Sof(H54E)=Sof(H54F)=1-FVAR(2)
 Sof(C51A)=Sof(C52A)=Sof(H52A)=Sof(H52B)=Sof(H52C)=Sof(C53A)=Sof(H53A)=
 Sof(H53B)=Sof(H53C)=Sof(C54A)=Sof(H54A)=Sof(H54B)=Sof(H54C)=FVAR(2)
 Uiso(H26A)=Uiso(H26B)=Uiso(H26C)=FVAR(3)
 Uiso(H27A)=Uiso(H27B)=Uiso(H27C)=FVAR(4)
 Uiso(H41A)=Uiso(H41B)=Uiso(H41C)=FVAR(5)
 Uiso(H42A)=Uiso(H42B)=Uiso(H42C)=FVAR(6)
 Uiso(H56A)=Uiso(H56B)=Uiso(H56C)=FVAR(7)
 Uiso(H57A)=Uiso(H57B)=Uiso(H57C)=FVAR(8)
 Uiso(H58A)=Uiso(H58B)=Uiso(H58C)=FVAR(9)
 Sof(C44B)=Sof(H44D)=Sof(H44E)=Sof(H44F)=Sof(C46B)=Sof(H46D)=Sof(H46E)=
 Sof(H46F)=Sof(C45B)=Sof(H45D)=Sof(H45E)=Sof(H45F)=1-FVAR(10)
 Sof(C44A)=Sof(H44A)=Sof(H44B)=Sof(H44C)=Sof(C45A)=Sof(H45A)=Sof(H45B)=
 Sof(H45C)=Sof(C46A)=Sof(H46A)=Sof(H46B)=Sof(H46C)=FVAR(10)
5.a Me refined with riding coordinates:
 C48B(H48D,H48E,H48F), C49B(H49D,H49E,H49F), C50B(H50D,H50E,H50F), C52B(H52D,
 H52E,H52F), C53B(H53D,H53E,H53F), C54B(H54D,H54E,H54F), C44B(H44D,H44E,H44F),
 C46B(H46D,H46E,H46F), C45B(H45D,H45E,H45F)
5.b Aromatic/amide H refined with riding coordinates:
 C2(H2), C3(H3), C5(H5), C8(H8), C10(H10), C11(H11), C14(H14), C15(H15),
 C17(H17), C21(H21), C23(H23), C24(H24), C29(H29), C30(H30), C32(H32), C36(H36),
  C38(H38), C39(H39)
5.c Idealised Me refined as rotating group:
 C26(H26A,H26B,H26C), C27(H27A,H27B,H27C), C41(H41A,H41B,H41C), C42(H42A,H42B,
 H42C), C44A(H44A,H44B,H44C), C45A(H45A,H45B,H45C), C46A(H46A,H46B,H46C),
 C56(H56A,H56B,H56C), C57(H57A,H57B,H57C), C58(H58A,H58B,H58C), C48A(H48A,H48B,
 H48C), C49A(H49A,H49B,H49C), C50A(H50A,H50B,H50C), C52A(H52A,H52B,H52C),
 C53A(H53A,H53B,H53C), C54A(H54A,H54B,H54C)
;
_olex2_diffrn_ambient_temperature_device 'Oxford Cryosystems'
_olex2_submission_special_instructions 'No special instructions were received'

loop_
_space_group_symop_operation_xyz
'x, y, z'
'-x, -y, -z'

loop_
_atom_site_label
_atom_site_type_symbol
_atom_site_fract_x
_atom_site_fract_y
_atom_site_fract_z
_atom_site_U_iso_or_equiv
_atom_site_adp_type
_atom_site_occupancy
_atom_site_site_symmetry_order
_atom_site_calc_flag
_atom_site_refinement_flags_posn
_atom_site_refinement_flags_occupancy
_atom_site_disorder_assembly
_atom_site_disorder_group
S S 0.13173(6) 0.81595(5) 0.22875(3) 0.04116(18) Uani 1 1 d . . . .
N1 N 0.06634(19) 0.41934(15) 0.10322(8) 0.0385(4) Uani 1 1 d . . . .
N2 N 0.47726(18) 0.43309(15) 0.40091(8) 0.0383(4) Uani 1 1 d . . . .
C1 C 0.0962(2) 0.70817(17) 0.18842(9) 0.0338(5) Uani 1 1 d . . . .
C2 C 0.0080(2) 0.7238(2) 0.13656(10) 0.0434(6) Uani 1 1 d . . . .
H2 H -0.043677 0.798777 0.120158 0.052 Uiso 1 1 calc R . . .
C3 C -0.0032(2) 0.6281(2) 0.10924(10) 0.0438(6) Uani 1 1 d . . . .
H3 H -0.063803 0.637321 0.073934 0.053 Uiso 1 1 calc R . . .
C4 C 0.0730(2) 0.51872(18) 0.13282(9) 0.0348(5) Uani 1 1 d . . . .
C5 C 0.1578(2) 0.50316(17) 0.18502(9) 0.0317(5) Uani 1 1 d . . . .
H5 H 0.207758 0.427806 0.201582 0.038 Uiso 1 1 calc R . . .
C6 C 0.1703(2) 0.59794(16) 0.21359(9) 0.0281(5) Uani 1 1 d . . . .
C7 C 0.2544(2) 0.60062(16) 0.26799(9) 0.0290(5) Uani 1 1 d . . . .
C8 C 0.3335(2) 0.50892(17) 0.30780(9) 0.0318(5) Uani 1 1 d . . . .
H8 H 0.339751 0.432098 0.299779 0.038 Uiso 1 1 calc R . . .
C9 C 0.4027(2) 0.52963(18) 0.35892(10) 0.0353(5) Uani 1 1 d . . . .
C10 C 0.3968(2) 0.64188(19) 0.36989(11) 0.0431(6) Uani 1 1 d . . . .
H10 H 0.447747 0.655034 0.404388 0.052 Uiso 1 1 calc R . . .
C11 C 0.3184(2) 0.73420(19) 0.33156(10) 0.0429(6) Uani 1 1 d . . . .
H11 H 0.314150 0.810708 0.339508 0.052 Uiso 1 1 calc R . . .
C12 C 0.2452(2) 0.71331(17) 0.28078(9) 0.0339(5) Uani 1 1 d . . . .
C13 C 0.1653(2) 0.38021(18) 0.05662(9) 0.0338(5) Uani 1 1 d . . . .
C14 C 0.2403(2) 0.45299(19) 0.02607(10) 0.0422(6) Uani 1 1 d . . . .
H14 H 0.222584 0.529859 0.036320 0.051 Uiso 1 1 calc R . . .
C15 C 0.3398(2) 0.4152(2) -0.01886(11) 0.0456(6) Uani 1 1 d . . . .
H15 H 0.389377 0.466871 -0.039163 0.055 Uiso 1 1 calc R . . .
C16 C 0.3693(2) 0.30459(19) -0.03505(11) 0.0438(6) Uani 1 1 d . . . .
C17 C 0.2919(2) 0.23345(19) -0.00453(11) 0.0409(5) Uani 1 1 d . . . .
H17 H 0.310320 0.156682 -0.015026 0.049 Uiso 1 1 calc R . . .
C18 C 0.1889(2) 0.26843(18) 0.04057(9) 0.0329(5) Uani 1 1 d . . . .
C19 C 0.1133(2) 0.18421(18) 0.07520(10) 0.0350(5) Uani 1 1 d . . . .
C20 C -0.0218(2) 0.25037(18) 0.10581(9) 0.0340(5) Uani 1 1 d . . . .
C21 C -0.1279(2) 0.1969(2) 0.12491(11) 0.0431(6) Uani 1 1 d . . . .
H21 H -0.119387 0.121614 0.113672 0.052 Uiso 1 1 calc R . . .
C22 C -0.2453(2) 0.2472(2) 0.15942(11) 0.0440(6) Uani 1 1 d D . . .
C23 C -0.2540(2) 0.3566(2) 0.17505(11) 0.0457(6) Uani 1 1 d . . . .
H23 H -0.331787 0.393745 0.199194 0.055 Uiso 1 1 calc R . . .
C24 C -0.1525(2) 0.4132(2) 0.15646(10) 0.0422(6) Uani 1 1 d . . . .
H24 H -0.162184 0.488793 0.167438 0.051 Uiso 1 1 calc R . . .
C25 C -0.0362(2) 0.36103(18) 0.12182(9) 0.0339(5) Uani 1 1 d . . . .
C26 C 0.0817(3) 0.1028(2) 0.03129(13) 0.0622(8) Uani 1 1 d . . . .
H26A H 0.042173 0.045158 0.055822 0.074(5) Uiso 1 1 calc GR . . .
H26B H 0.168880 0.064132 0.010796 0.074(5) Uiso 1 1 calc GR . . .
H26C H 0.013672 0.146653 -0.000993 0.074(5) Uiso 1 1 calc GR . . .
C27 C 0.2103(2) 0.1134(2) 0.12896(12) 0.0540(7) Uani 1 1 d . . . .
H27A H 0.228736 0.165031 0.158106 0.067(5) Uiso 1 1 calc GR . . .
H27B H 0.299404 0.071710 0.111158 0.067(5) Uiso 1 1 calc GR . . .
H27C H 0.164352 0.058205 0.151833 0.067(5) Uiso 1 1 calc GR . . .
C28 C 0.6155(2) 0.37539(18) 0.38687(9) 0.0334(5) Uani 1 1 d . . . .
C29 C 0.6942(2) 0.42662(19) 0.34294(10) 0.0395(5) Uani 1 1 d . . . .
H29 H 0.652406 0.500338 0.321491 0.047 Uiso 1 1 calc R . . .
C30 C 0.8322(2) 0.37150(19) 0.33016(10) 0.0411(5) Uani 1 1 d . . . .
H30 H 0.883202 0.408016 0.299695 0.049 Uiso 1 1 calc R . . .
C31 C 0.8979(2) 0.26485(19) 0.36049(10) 0.0404(5) Uani 1 1 d D . . .
C32 C 0.8165(2) 0.21444(19) 0.40345(10) 0.0402(5) Uani 1 1 d . . . .
H32 H 0.858851 0.140587 0.424583 0.048 Uiso 1 1 calc R . . .
C33 C 0.6766(2) 0.26600(18) 0.41719(9) 0.0340(5) Uani 1 1 d . . . .
C34 C 0.5888(2) 0.20007(18) 0.45865(10) 0.0364(5) Uani 1 1 d . . . .
C35 C 0.4585(2) 0.28245(18) 0.48354(10) 0.0349(5) Uani 1 1 d . . . .
C36 C 0.3806(2) 0.2463(2) 0.53358(10) 0.0409(5) Uani 1 1 d . . . .
H36 H 0.413392 0.169776 0.553124 0.049 Uiso 1 1 calc R . . .
C37 C 0.2580(2) 0.3155(2) 0.55666(11) 0.0434(6) Uani 1 1 d . . . .
C38 C 0.2138(2) 0.4262(2) 0.52715(11) 0.0489(6) Uani 1 1 d . . . .
H38 H 0.131463 0.476963 0.541962 0.059 Uiso 1 1 calc R . . .
C39 C 0.2860(2) 0.4649(2) 0.47682(11) 0.0459(6) Uani 1 1 d . . . .
H39 H 0.252333 0.541578 0.457507 0.055 Uiso 1 1 calc R . . .
C40 C 0.4073(2) 0.39379(19) 0.45376(9) 0.0353(5) Uani 1 1 d . . . .
C41 C 0.6780(3) 0.1252(2) 0.51295(12) 0.0558(7) Uani 1 1 d . . . .
H41A H 0.752371 0.065252 0.495917 0.069(5) Uiso 1 1 calc GR . . .
H41B H 0.618117 0.089217 0.541451 0.069(5) Uiso 1 1 calc GR . . .
H41C H 0.720626 0.173035 0.536322 0.069(5) Uiso 1 1 calc GR . . .
C42 C 0.5379(3) 0.1226(2) 0.41680(13) 0.0553(7) Uani 1 1 d . . . .
H42A H 0.480142 0.170501 0.382100 0.066(4) Uiso 1 1 calc GR . . .
H42B H 0.481628 0.078391 0.442273 0.066(4) Uiso 1 1 calc GR . . .
H42C H 0.619476 0.069587 0.399431 0.066(4) Uiso 1 1 calc GR . . .
C43 C 0.4844(3) 0.2603(2) -0.08345(13) 0.0577(7) Uani 1 1 d . . . .
C44A C 0.6070(8) 0.1802(9) -0.0505(3) 0.157(4) Uani 0.720(6) 1 d D P A 1
H44A H 0.637595 0.217408 -0.016810 0.236 Uiso 0.720(6) 1 calc GR P A 1
H44B H 0.684099 0.159281 -0.080650 0.236 Uiso 0.720(6) 1 calc GR P A 1
H44C H 0.580963 0.110767 -0.032132 0.236 Uiso 0.720(6) 1 calc DGR P A 1
C45A C 0.5312(8) 0.3534(4) -0.1223(3) 0.097(2) Uani 0.720(6) 1 d . P A 1
H45A H 0.450764 0.404844 -0.145833 0.146 Uiso 0.720(6) 1 calc GR P A 1
H45B H 0.603867 0.319491 -0.152056 0.146 Uiso 0.720(6) 1 calc GR P A 1
H45C H 0.569969 0.397232 -0.094607 0.146 Uiso 0.720(6) 1 calc GR P A 1
C46A C 0.4271(10) 0.1977(11) -0.1307(4) 0.153(4) Uani 0.720(6) 1 d . P A 1
H46A H 0.396142 0.133504 -0.108057 0.229 Uiso 0.720(6) 1 calc GR P A 1
H46B H 0.501127 0.168058 -0.160802 0.229 Uiso 0.720(6) 1 calc GR P A 1
H46C H 0.347028 0.251209 -0.153499 0.229 Uiso 0.720(6) 1 calc GR P A 1
C55 C 0.1764(3) 0.2682(2) 0.61107(12) 0.0541(7) Uani 1 1 d . . . .
C56 C 0.2780(4) 0.2115(4) 0.66587(16) 0.1127(14) Uani 1 1 d . . . .
H56A H 0.349210 0.145873 0.651933 0.181(12) Uiso 1 1 calc GR . . .
H56B H 0.225241 0.184682 0.701466 0.181(12) Uiso 1 1 calc GR . . .
H56C H 0.324278 0.267591 0.679186 0.181(12) Uiso 1 1 calc GR . . .
C57 C 0.0626(4) 0.3619(3) 0.63688(16) 0.0891(11) Uani 1 1 d . . . .
H57A H 0.104729 0.419611 0.651311 0.148(9) Uiso 1 1 calc GR . . .
H57B H 0.015851 0.328322 0.672466 0.148(9) Uiso 1 1 calc GR . . .
H57C H -0.006686 0.398384 0.603610 0.148(9) Uiso 1 1 calc GR . . .
C58 C 0.1126(4) 0.1792(3) 0.58921(19) 0.1113(15) Uani 1 1 d . . . .
H58A H 0.040625 0.215748 0.557077 0.152(10) Uiso 1 1 calc GR . . .
H58B H 0.069329 0.143472 0.625212 0.152(10) Uiso 1 1 calc GR . . .
H58C H 0.186199 0.120128 0.571068 0.152(10) Uiso 1 1 calc GR . . .
C47A C -0.3661(11) 0.1925(9) 0.1791(5) 0.0545(11) Uani 0.490(9) 1 d D P B 1
C48A C -0.3660(10) 0.1720(8) 0.2511(3) 0.083(4) Uani 0.490(9) 1 d D P B 1
H48A H -0.439974 0.134025 0.265034 0.125 Uiso 0.490(9) 1 calc GR P B 1
H48B H -0.383733 0.245829 0.268781 0.125 Uiso 0.490(9) 1 calc GR P B 1
H48C H -0.274251 0.122854 0.265859 0.125 Uiso 0.490(9) 1 calc GR P B 1
C49A C -0.5047(6) 0.2712(6) 0.1532(6) 0.093(3) Uani 0.490(9) 1 d D P B 1
H49A H -0.582612 0.239320 0.168907 0.140 Uiso 0.490(9) 1 calc GR P B 1
H49B H -0.503111 0.277308 0.106938 0.140 Uiso 0.490(9) 1 calc GR P B 1
H49C H -0.517531 0.347766 0.167188 0.140 Uiso 0.490(9) 1 calc GR P B 1
C50A C -0.3441(12) 0.0762(8) 0.1546(5) 0.085(4) Uani 0.490(9) 1 d D P B 1
H50A H -0.425205 0.045290 0.166067 0.128 Uiso 0.490(9) 1 calc GR P B 1
H50B H -0.258493 0.023287 0.173513 0.128 Uiso 0.490(9) 1 calc GR P B 1
H50C H -0.334361 0.084800 0.108547 0.128 Uiso 0.490(9) 1 calc GR P B 1
C51A C 1.0489(7) 0.2002(6) 0.3468(4) 0.0463(8) Uani 0.637(3) 1 d D P C 1
C52A C 1.1298(5) 0.1736(7) 0.4085(3) 0.1021(19) Uani 0.637(3) 1 d D P C 1
H52A H 1.087551 0.124478 0.438234 0.153 Uiso 0.637(3) 1 calc GR P C 1
H52B H 1.126283 0.245529 0.426324 0.153 Uiso 0.637(3) 1 calc GR P C 1
H52C H 1.228113 0.133625 0.400760 0.153 Uiso 0.637(3) 1 calc GR P C 1
C53A C 1.1249(5) 0.2706(4) 0.3019(3) 0.0712(13) Uani 0.637(3) 1 d D P C 1
H53A H 1.219735 0.223810 0.293499 0.107 Uiso 0.637(3) 1 calc GR P C 1
H53B H 1.131738 0.338876 0.321134 0.107 Uiso 0.637(3) 1 calc GR P C 1
H53C H 1.072278 0.294543 0.262089 0.107 Uiso 0.637(3) 1 calc GR P C 1
C54A C 1.0546(5) 0.0903(5) 0.3180(4) 0.1037(19) Uani 0.637(3) 1 d D P C 1
H54A H 1.017639 0.038333 0.348308 0.156 Uiso 0.637(3) 1 calc GR P C 1
H54B H 1.152313 0.053068 0.307707 0.156 Uiso 0.637(3) 1 calc GR P C 1
H54C H 0.997354 0.108315 0.279410 0.156 Uiso 0.637(3) 1 calc GR P C 1
C47B C -0.3487(10) 0.1758(9) 0.1828(5) 0.0545(11) Uani 0.510(9) 1 d D P B 2
C48B C -0.2797(8) 0.0739(8) 0.2304(5) 0.117(5) Uani 0.510(9) 1 d D P B 2
H48D H -0.246529 0.102149 0.266986 0.175 Uiso 0.510(9) 1 calc R P B 2
H48E H -0.348646 0.030683 0.244316 0.175 Uiso 0.510(9) 1 calc R P B 2
H48F H -0.199759 0.023434 0.210486 0.175 Uiso 0.510(9) 1 calc R P B 2
C49B C -0.4765(8) 0.2483(7) 0.2153(5) 0.099(4) Uani 0.510(9) 1 d D P B 2
H49D H -0.445332 0.275814 0.252600 0.148 Uiso 0.510(9) 1 calc R P B 2
H49E H -0.524070 0.314255 0.185819 0.148 Uiso 0.510(9) 1 calc R P B 2
H49F H -0.541818 0.201232 0.228233 0.148 Uiso 0.510(9) 1 calc R P B 2
C50B C -0.4015(13) 0.1349(13) 0.1253(5) 0.122(5) Uani 0.510(9) 1 d D P B 2
H50D H -0.445247 0.201552 0.095480 0.183 Uiso 0.510(9) 1 calc R P B 2
H50E H -0.322189 0.084806 0.104845 0.183 Uiso 0.510(9) 1 calc R P B 2
H50F H -0.471076 0.092054 0.138674 0.183 Uiso 0.510(9) 1 calc R P B 2
C51B C 1.0565(13) 0.2105(11) 0.3503(6) 0.0463(8) Uani 0.363(3) 1 d D P C 2
C52B C 1.0742(9) 0.1884(12) 0.2823(4) 0.1021(19) Uani 0.363(3) 1 d D P C 2
H52D H 1.019625 0.134747 0.273506 0.153 Uiso 0.363(3) 1 calc R P C 2
H52E H 1.040605 0.261074 0.255323 0.153 Uiso 0.363(3) 1 calc R P C 2
H52F H 1.174019 0.155040 0.273716 0.153 Uiso 0.363(3) 1 calc R P C 2
C53B C 1.1089(9) 0.0970(8) 0.3893(5) 0.0712(13) Uani 0.363(3) 1 d D P C 2
H53D H 1.054476 0.044044 0.379159 0.107 Uiso 0.363(3) 1 calc R P C 2
H53E H 1.208649 0.064619 0.380103 0.107 Uiso 0.363(3) 1 calc R P C 2
H53F H 1.097959 0.108037 0.434305 0.107 Uiso 0.363(3) 1 calc R P C 2
C54B C 1.1388(9) 0.2923(8) 0.3654(7) 0.1037(19) Uani 0.363(3) 1 d D P C 2
H54D H 1.125759 0.305543 0.410008 0.156 Uiso 0.363(3) 1 calc R P C 2
H54E H 1.238917 0.259487 0.357201 0.156 Uiso 0.363(3) 1 calc R P C 2
H54F H 1.105504 0.365521 0.338808 0.156 Uiso 0.363(3) 1 calc R P C 2
C44B C 0.448(2) 0.333(2) -0.1445(9) 0.157(4) Uani 0.280(6) 1 d . P A 3
H44D H 0.437184 0.413810 -0.138158 0.236 Uiso 0.280(6) 1 calc R P A 3
H44E H 0.523130 0.309305 -0.175117 0.236 Uiso 0.280(6) 1 calc R P A 3
H44F H 0.359311 0.323998 -0.160435 0.236 Uiso 0.280(6) 1 calc R P A 3
C46B C 0.625(2) 0.278(2) -0.0565(10) 0.153(4) Uani 0.280(6) 1 d . P A 3
H46D H 0.612436 0.359723 -0.051355 0.229 Uiso 0.280(6) 1 calc R P A 3
H46E H 0.647750 0.232199 -0.015498 0.229 Uiso 0.280(6) 1 calc R P A 3
H46F H 0.702556 0.253745 -0.086113 0.229 Uiso 0.280(6) 1 calc R P A 3
C45B C 0.501(2) 0.1406(11) -0.0915(10) 0.097(2) Uani 0.280(6) 1 d . P A 3
H45D H 0.524868 0.093803 -0.050765 0.146 Uiso 0.280(6) 1 calc R P A 3
H45E H 0.412444 0.130686 -0.107232 0.146 Uiso 0.280(6) 1 calc R P A 3
H45F H 0.576263 0.115993 -0.121914 0.146 Uiso 0.280(6) 1 calc R P A 3

loop_
_atom_site_aniso_label
_atom_site_aniso_U_11
_atom_site_aniso_U_22
_atom_site_aniso_U_33
_atom_site_aniso_U_23
_atom_site_aniso_U_13
_atom_site_aniso_U_12
S 0.0547(4) 0.0287(3) 0.0391(3) -0.0040(2) 0.0014(3) -0.0091(3)
N1 0.0423(11) 0.0454(11) 0.0352(10) -0.0162(9) 0.0101(8) -0.0205(9)
N2 0.0327(10) 0.0453(11) 0.0320(10) 0.0025(8) 0.0020(8) -0.0043(8)
C1 0.0383(12) 0.0327(12) 0.0295(11) -0.0039(9) 0.0077(10) -0.0080(10)
C2 0.0480(14) 0.0377(13) 0.0378(13) 0.0001(10) -0.0047(11) -0.0007(11)
C3 0.0464(14) 0.0513(15) 0.0333(12) -0.0050(11) -0.0060(11) -0.0112(12)
C4 0.0367(12) 0.0405(13) 0.0297(11) -0.0075(10) 0.0063(10) -0.0136(10)
C5 0.0325(11) 0.0305(11) 0.0329(11) -0.0037(9) 0.0067(9) -0.0097(9)
C6 0.0275(11) 0.0297(11) 0.0277(10) -0.0040(9) 0.0070(9) -0.0088(9)
C7 0.0287(11) 0.0304(11) 0.0289(11) -0.0054(9) 0.0091(9) -0.0093(9)
C8 0.0321(11) 0.0303(11) 0.0336(11) -0.0068(9) 0.0075(9) -0.0083(9)
C9 0.0312(12) 0.0410(13) 0.0327(12) -0.0016(10) 0.0035(9) -0.0086(10)
C10 0.0461(14) 0.0473(14) 0.0399(13) -0.0103(11) -0.0034(11) -0.0168(11)
C11 0.0552(15) 0.0372(13) 0.0410(13) -0.0095(11) -0.0009(11) -0.0179(11)
C12 0.0378(12) 0.0332(12) 0.0324(11) -0.0041(9) 0.0069(10) -0.0127(10)
C13 0.0318(12) 0.0414(13) 0.0303(11) -0.0072(10) -0.0005(9) -0.0118(10)
C14 0.0483(14) 0.0387(13) 0.0436(13) -0.0102(11) 0.0090(11) -0.0171(11)
C15 0.0475(14) 0.0438(14) 0.0485(14) -0.0047(11) 0.0142(12) -0.0188(11)
C16 0.0408(14) 0.0429(14) 0.0458(14) -0.0036(11) 0.0123(11) -0.0092(11)
C17 0.0371(13) 0.0366(13) 0.0482(13) -0.0077(11) 0.0061(11) -0.0077(10)
C18 0.0293(11) 0.0387(12) 0.0310(11) -0.0028(9) -0.0009(9) -0.0097(10)
C19 0.0336(12) 0.0362(12) 0.0378(12) -0.0072(10) 0.0038(10) -0.0125(10)
C20 0.0304(12) 0.0404(13) 0.0321(11) -0.0046(10) -0.0001(9) -0.0102(10)
C21 0.0383(13) 0.0446(14) 0.0504(14) -0.0112(11) 0.0035(11) -0.0157(11)
C22 0.0352(13) 0.0555(15) 0.0445(13) -0.0087(12) 0.0041(11) -0.0167(11)
C23 0.0366(13) 0.0545(15) 0.0463(14) -0.0095(12) 0.0089(11) -0.0114(11)
C24 0.0432(14) 0.0418(13) 0.0433(13) -0.0106(11) 0.0085(11) -0.0123(11)
C25 0.0324(12) 0.0428(13) 0.0291(11) -0.0047(10) -0.0008(9) -0.0141(10)
C26 0.0641(18) 0.0700(18) 0.0683(18) -0.0325(15) 0.0281(14) -0.0381(15)
C27 0.0406(14) 0.0545(16) 0.0597(16) 0.0109(13) 0.0083(12) -0.0073(12)
C28 0.0322(12) 0.0399(13) 0.0298(11) -0.0053(10) -0.0003(9) -0.0117(10)
C29 0.0396(13) 0.0397(13) 0.0383(12) -0.0001(10) 0.0031(10) -0.0106(10)
C30 0.0375(13) 0.0459(14) 0.0415(13) 0.0008(11) 0.0055(10) -0.0166(11)
C31 0.0354(12) 0.0482(14) 0.0398(13) -0.0038(11) 0.0037(10) -0.0153(11)
C32 0.0362(13) 0.0395(13) 0.0429(13) 0.0021(10) 0.0021(10) -0.0094(10)
C33 0.0313(12) 0.0406(13) 0.0333(11) -0.0058(10) 0.0019(9) -0.0143(10)
C34 0.0331(12) 0.0385(12) 0.0382(12) -0.0026(10) 0.0052(10) -0.0115(10)
C35 0.0328(12) 0.0414(13) 0.0336(11) -0.0070(10) 0.0014(9) -0.0143(10)
C36 0.0420(13) 0.0419(13) 0.0411(13) -0.0033(10) 0.0058(11) -0.0160(11)
C37 0.0420(14) 0.0486(15) 0.0429(13) -0.0116(11) 0.0116(11) -0.0160(11)
C38 0.0408(14) 0.0519(15) 0.0516(15) -0.0104(12) 0.0146(12) -0.0071(12)
C39 0.0417(14) 0.0461(14) 0.0447(14) -0.0014(11) 0.0068(11) -0.0043(11)
C40 0.0308(12) 0.0464(13) 0.0311(11) -0.0060(10) 0.0021(9) -0.0135(10)
C41 0.0423(14) 0.0618(17) 0.0536(15) 0.0133(13) 0.0101(12) -0.0052(12)
C42 0.0505(15) 0.0549(16) 0.0697(17) -0.0229(14) 0.0217(13) -0.0254(13)
C43 0.0534(16) 0.0436(15) 0.0723(18) -0.0084(14) 0.0308(14) -0.0079(13)
C44A 0.087(4) 0.189(8) 0.119(5) 0.030(5) 0.057(4) 0.076(5)
C45A 0.095(4) 0.066(3) 0.114(4) 0.000(3) 0.082(4) -0.004(3)
C46A 0.150(7) 0.239(9) 0.131(5) -0.129(6) 0.106(5) -0.125(7)
C55 0.0558(16) 0.0542(16) 0.0559(16) -0.0119(13) 0.0249(13) -0.0208(13)
C56 0.097(3) 0.159(4) 0.067(2) 0.032(2) 0.030(2) -0.025(3)
C57 0.095(2) 0.077(2) 0.100(3) -0.0209(19) 0.066(2) -0.0325(19)
C58 0.140(3) 0.110(3) 0.120(3) -0.048(2) 0.078(3) -0.089(3)
C47A 0.040(2) 0.068(3) 0.063(2) -0.0162(19) 0.0126(17) -0.026(2)
C48A 0.101(8) 0.114(8) 0.060(4) -0.009(4) 0.023(4) -0.075(7)
C49A 0.036(4) 0.102(6) 0.151(9) -0.026(6) -0.004(4) -0.030(4)
C50A 0.106(8) 0.088(6) 0.095(8) -0.042(5) 0.054(6) -0.074(6)
C51A 0.0333(15) 0.0539(19) 0.0507(17) 0.0043(14) 0.0045(12) -0.0138(13)
C52A 0.040(2) 0.166(6) 0.077(3) 0.025(4) 0.000(2) -0.001(3)
C53A 0.043(2) 0.070(3) 0.094(4) 0.007(3) 0.023(2) -0.012(2)
C54A 0.055(3) 0.084(3) 0.182(6) -0.059(4) 0.049(3) -0.023(2)
C47B 0.040(2) 0.068(3) 0.063(2) -0.0162(19) 0.0126(17) -0.026(2)
C48B 0.076(5) 0.109(8) 0.157(9) 0.067(7) 0.011(5) -0.045(5)
C49B 0.061(5) 0.110(6) 0.138(10) -0.041(7) 0.047(6) -0.038(5)
C50B 0.108(10) 0.196(15) 0.110(9) -0.049(8) 0.031(6) -0.117(11)
C51B 0.0333(15) 0.0539(19) 0.0507(17) 0.0043(14) 0.0045(12) -0.0138(13)
C52B 0.040(2) 0.166(6) 0.077(3) 0.025(4) 0.000(2) -0.001(3)
C53B 0.043(2) 0.070(3) 0.094(4) 0.007(3) 0.023(2) -0.012(2)
C54B 0.055(3) 0.084(3) 0.182(6) -0.059(4) 0.049(3) -0.023(2)
C44B 0.087(4) 0.189(8) 0.119(5) 0.030(5) 0.057(4) 0.076(5)
C46B 0.150(7) 0.239(9) 0.131(5) -0.129(6) 0.106(5) -0.125(7)
C45B 0.095(4) 0.066(3) 0.114(4) 0.000(3) 0.082(4) -0.004(3)

loop_
_atom_type_symbol
_atom_type_description
_atom_type_scat_dispersion_real
_atom_type_scat_dispersion_imag
_atom_type_scat_source
C C 0.0033 0.0016 'International Tables Vol C Tables 4.2.6.8 and 6.1.1.4'
H H 0.0000 0.0000 'International Tables Vol C Tables 4.2.6.8 and 6.1.1.4'
N N 0.0061 0.0033 'International Tables Vol C Tables 4.2.6.8 and 6.1.1.4'
S S 0.1246 0.1234 'International Tables Vol C Tables 4.2.6.8 and 6.1.1.4'

loop_
_exptl_crystal_face_index_h
_exptl_crystal_face_index_k
_exptl_crystal_face_index_l
_exptl_crystal_face_perp_dist
1.00 0.00 1.00 0.0840
-1.00 0.00 -1.00 0.1050
0.00 -1.00 0.00 0.1110
0.00 1.00 0.00 0.1170
0.00 2.00 1.00 0.1200
0.00 1.00 -2.00 0.1440
0.00 -1.00 2.00 0.1800
-2.00 -2.00 1.00 0.2060
0.00 -1.00 -1.00 0.0980
0.00 1.00 1.00 0.1380
-1.00 2.00 0.00 0.1310
0.00 0.00 -1.00 0.1420
0.00 0.00 1.00 0.1650

loop_
_geom_angle_atom_site_label_1
_geom_angle_atom_site_label_2
_geom_angle_atom_site_label_3
_geom_angle
C12 S C1 91.18(10)
C13 N1 C4 119.27(17)
C25 N1 C4 120.09(16)
C25 N1 C13 120.63(17)
C28 N2 C9 119.71(16)
C28 N2 C40 120.84(17)
C40 N2 C9 119.35(17)
C2 C1 S 126.73(17)
C2 C1 C6 120.97(19)
C6 C1 S 112.29(15)
C3 C2 C1 118.6(2)
C2 C3 C4 120.7(2)
C3 C4 N1 121.06(19)
C5 C4 N1 118.38(19)
C5 C4 C3 120.56(19)
C4 C5 C6 119.85(19)
C1 C6 C7 112.15(17)
C5 C6 C1 119.22(18)
C5 C6 C7 128.63(18)
C8 C7 C6 128.69(18)
C8 C7 C12 119.36(18)
C12 C7 C6 111.89(18)
C9 C8 C7 119.89(19)
C8 C9 N2 118.40(19)
C8 C9 C10 120.2(2)
C10 C9 N2 121.34(19)
C11 C10 C9 121.0(2)
C10 C11 C12 118.7(2)
C7 C12 S 112.45(15)
C11 C12 S 126.84(17)
C11 C12 C7 120.7(2)
C14 C13 N1 120.15(19)
C14 C13 C18 119.51(19)
C18 C13 N1 120.34(18)
C15 C14 C13 120.9(2)
C16 C15 C14 121.6(2)
C15 C16 C17 116.7(2)
C15 C16 C43 121.9(2)
C17 C16 C43 121.4(2)
C16 C17 C18 123.7(2)
C13 C18 C17 117.61(19)
C13 C18 C19 120.99(18)
C17 C18 C19 121.21(19)
C18 C19 C20 110.05(17)
C18 C19 C27 107.82(17)
C20 C19 C27 107.19(17)
C26 C19 C18 111.65(18)
C26 C19 C20 110.94(18)
C26 C19 C27 109.0(2)
C21 C20 C19 120.89(19)
C25 C20 C19 121.16(18)
C25 C20 C21 117.58(19)
C22 C21 C20 123.9(2)
C21 C22 C47A 125.1(5)
C21 C22 C47B 119.1(4)
C23 C22 C21 116.5(2)
C23 C22 C47A 118.4(5)
C23 C22 C47B 124.2(4)
C24 C23 C22 121.6(2)
C23 C24 C25 120.8(2)
C20 C25 N1 120.02(18)
C20 C25 C24 119.65(19)
C24 C25 N1 120.34(19)
C29 C28 N2 120.49(19)
C29 C28 C33 119.28(19)
C33 C28 N2 120.23(18)
C30 C29 C28 120.8(2)
C31 C30 C29 121.8(2)
C30 C31 C32 116.4(2)
C30 C31 C51A 123.4(3)
C30 C31 C51B 120.7(5)
C32 C31 C51A 120.2(3)
C32 C31 C51B 122.7(5)
C33 C32 C31 123.8(2)
C28 C33 C34 120.96(18)
C32 C33 C28 117.88(18)
C32 C33 C34 120.86(19)
C33 C34 C35 110.85(17)
C33 C34 C41 110.41(17)
C33 C34 C42 107.50(17)
C35 C34 C41 111.03(18)
C35 C34 C42 107.58(18)
C41 C34 C42 109.4(2)
C36 C35 C34 121.19(19)
C36 C35 C40 117.69(19)
C40 C35 C34 120.95(18)
C37 C36 C35 124.0(2)
C36 C37 C55 120.8(2)
C38 C37 C36 116.3(2)
C38 C37 C55 122.9(2)
C39 C38 C37 121.7(2)
C38 C39 C40 121.1(2)
C35 C40 N2 120.32(19)
C39 C40 N2 120.5(2)
C39 C40 C35 119.13(19)
C16 C43 C46B 105.5(5)
C44A C43 C16 109.7(3)
C44A C43 C45A 109.2(4)
C44A C43 C46A 109.2(5)
C45A C43 C16 113.7(2)
C45A C43 C46A 105.2(4)
C46A C43 C16 109.7(3)
C44B C43 C16 108.3(6)
C44B C43 C46B 109.4(13)
C45B C43 C16 112.5(5)
C45B C43 C44B 110.6(12)
C45B C43 C46B 110.5(11)
C37 C55 C56 109.4(2)
C57 C55 C37 112.3(2)
C57 C55 C56 107.0(3)
C58 C55 C37 109.9(2)
C58 C55 C56 108.5(3)
C58 C55 C57 109.7(3)
C48A C47A C22 107.7(7)
C49A C47A C22 109.6(7)
C49A C47A C48A 112.1(9)
C50A C47A C22 111.4(8)
C50A C47A C48A 107.0(8)
C50A C47A C49A 109.0(8)
C52A C51A C31 107.8(5)
C52A C51A C53A 106.6(5)
C53A C51A C31 113.1(5)
C54A C51A C31 111.5(5)
C54A C51A C52A 110.3(6)
C54A C51A C53A 107.3(5)
C48B C47B C22 111.8(7)
C48B C47B C49B 107.2(8)
C49B C47B C22 111.4(7)
C50B C47B C22 107.7(8)
C50B C47B C48B 110.9(9)
C50B C47B C49B 107.8(9)
C52B C51B C31 106.9(8)
C52B C51B C53B 107.2(10)
C53B C51B C31 112.5(9)
C54B C51B C31 109.3(8)
C54B C51B C52B 110.8(11)
C54B C51B C53B 110.1(10)

loop_
_geom_bond_atom_site_label_1
_geom_bond_atom_site_label_2
_geom_bond_distance
S C1 1.750(2)
S C12 1.748(2)
N1 C4 1.435(3)
N1 C13 1.402(3)
N1 C25 1.400(3)
N2 C9 1.435(3)
N2 C28 1.398(3)
N2 C40 1.406(3)
C1 C2 1.388(3)
C1 C6 1.398(3)
C2 C3 1.383(3)
C3 C4 1.387(3)
C4 C5 1.373(3)
C5 C6 1.390(3)
C6 C7 1.449(3)
C7 C8 1.390(3)
C7 C12 1.400(3)
C8 C9 1.378(3)
C9 C10 1.390(3)
C10 C11 1.376(3)
C11 C12 1.395(3)
C13 C14 1.389(3)
C13 C18 1.391(3)
C14 C15 1.377(3)
C15 C16 1.375(3)
C16 C17 1.391(3)
C16 C43 1.540(3)
C17 C18 1.393(3)
C18 C19 1.528(3)
C19 C20 1.532(3)
C19 C26 1.524(3)
C19 C27 1.539(3)
C20 C21 1.394(3)
C20 C25 1.390(3)
C21 C22 1.390(3)
C22 C23 1.382(3)
C22 C47A 1.533(10)
C22 C47B 1.539(10)
C23 C24 1.377(3)
C24 C25 1.390(3)
C28 C29 1.393(3)
C28 C33 1.396(3)
C29 C30 1.382(3)
C30 C31 1.380(3)
C31 C32 1.394(3)
C31 C51A 1.525(7)
C31 C51B 1.546(12)
C32 C33 1.392(3)
C33 C34 1.524(3)
C34 C35 1.528(3)
C34 C41 1.528(3)
C34 C42 1.542(3)
C35 C36 1.393(3)
C35 C40 1.395(3)
C36 C37 1.389(3)
C37 C38 1.380(3)
C37 C55 1.535(3)
C38 C39 1.376(3)
C39 C40 1.390(3)
C43 C44A 1.474(6)
C43 C45A 1.487(5)
C43 C46A 1.525(6)
C43 C44B 1.482(18)
C43 C46B 1.588(19)
C43 C45B 1.445(15)
C55 C56 1.536(4)
C55 C57 1.511(4)
C55 C58 1.500(4)
C47A C48A 1.526(11)
C47A C49A 1.521(10)
C47A C50A 1.516(11)
C51A C52A 1.513(8)
C51A C53A 1.521(8)
C51A C54A 1.513(8)
C47B C48B 1.527(10)
C47B C49B 1.530(10)
C47B C50B 1.520(11)
C51B C52B 1.498(12)
C51B C53B 1.498(12)
C51B C54B 1.497(12)
